data_2006489
loop_
_publ_author_name
'Scheer, Manfred'
'Jones, Peter G.'

_publ_section_title (Acetonitrile-<i>N</i>)trichloro(\h^5^-1,3-di-<i>tert</i>-butylcyclopentadienyl)molybdenum(IV)
_journal_issue 9
_journal_name_full 'Acta Crystallographica Section C'
_journal_page_first 1198
_journal_page_last 1199
_journal_paper_doi 10.1107/S0108270197005313
_journal_volume 53
_journal_year 1997
_chemical_formula_sum 'C15 H24 Cl3 Mo N'
_chemical_formula_weight 420.64
_chemical_name_systematic
;
 (Acetonitrilo)(\h^5^-1,3-di-t-butylcyclopentadienyl)trichloromolybdenum(IV)
;
_space_group_IT_number 36
_symmetry_cell_setting orthorhombic
_symmetry_space_group_name_Hall 'C 2c -2'
_symmetry_space_group_name_H-M 'C m c 21'
_audit_creation_method SHELXL
_cell_angle_alpha 90.00
_cell_angle_beta 90.00
_cell_angle_gamma 90.00
_cell_formula_units_Z 4
_cell_length_a 16.840(4)
_cell_length_b 10.859(3)
_cell_length_c 10.039(2)
_cell_measurement_reflns_used 50
_cell_measurement_temperature 178(2)
_cell_measurement_theta_max 11.5
_cell_measurement_theta_min 10.0
_cell_volume 1835.8(8)
_computing_cell_refinement 'P3 software'
_computing_data_collection 'P3 software (Nicolet, 1987)'
_computing_data_reduction 'XDISK (Nicolet, 1987)'
_computing_molecular_graphics 'XP (Siemens, 1994)'
_computing_publication_material SHELXL-93
_computing_structure_refinement 'SHELXL-93 (Sheldrick, 1993)'
_computing_structure_solution 'SHELXS-86 (Sheldrick, 1990)'
_diffrn_ambient_temperature 178(2)
_diffrn_measurement_device 'Nicolet R3'
_diffrn_measurement_method \w-scans
_diffrn_radiation_monochromator graphite
_diffrn_radiation_source 'fine-focus sealed tube'
_diffrn_radiation_type MoK\a
_diffrn_radiation_wavelength 0.71073
_diffrn_reflns_av_R_equivalents 0.0157
_diffrn_reflns_av_sigmaI/netI 0.0176
_diffrn_reflns_limit_h_max 21
_diffrn_reflns_limit_h_min -21
_diffrn_reflns_limit_k_max 14
_diffrn_reflns_limit_k_min 0
_diffrn_reflns_limit_l_max 13
_diffrn_reflns_limit_l_min -13
_diffrn_reflns_number 3627
_diffrn_reflns_theta_max 27.56
_diffrn_reflns_theta_min 3.02
_diffrn_standards_decay_% 0
_diffrn_standards_interval_count 147
_diffrn_standards_number 3
_exptl_absorpt_coefficient_mu 1.142
_exptl_absorpt_correction_T_max 0.710
_exptl_absorpt_correction_T_min 0.608
_exptl_absorpt_correction_type 'Psi-scans (program XEMP; Nicolet, 1987)'
_exptl_crystal_colour red-brown
_exptl_crystal_density_diffrn 1.522
_exptl_crystal_density_method 'not measured'
_exptl_crystal_description equidimensional
_exptl_crystal_F_000 856
_exptl_crystal_size_max 0.45
_exptl_crystal_size_mid 0.40
_exptl_crystal_size_min 0.30
_refine_diff_density_max 0.303
_refine_diff_density_min -0.339
_refine_ls_abs_structure_details 'Flack (1983), number of Friedel pairs = 1086'
_refine_ls_abs_structure_Flack -0.04(3)
_refine_ls_extinction_method none
_refine_ls_goodness_of_fit_all 1.123
_refine_ls_goodness_of_fit_obs 1.127
_refine_ls_hydrogen_treatment 'Methyl H atoms rigid, other H atoms riding'
_refine_ls_matrix_type full
_refine_ls_number_parameters 103
_refine_ls_number_reflns 2185
_refine_ls_number_restraints 1
_refine_ls_restrained_S_all 1.123
_refine_ls_restrained_S_obs 1.127
_refine_ls_R_factor_all 0.0176
_refine_ls_R_factor_obs .0173
_refine_ls_shift/esd_max 0.001
_refine_ls_shift/esd_mean 0.000
_refine_ls_structure_factor_coef Fsqd
_refine_ls_weighting_details 'w = 1/[\s^2^(Fo^2^)+(0.0217P)^2^+1.2752P] where P=(Fo^2^+2Fc^2^)/3'
_refine_ls_weighting_scheme calc
_refine_ls_wR_factor_all 0.0435
_refine_ls_wR_factor_obs .0433
_reflns_number_observed 2156
_reflns_number_total 2185
_reflns_observed_criterion >2sigma(I)
_cod_data_source_file fg1323.cif
_cod_data_source_block umbo
_cod_original_formula_sum '[Mo Cl3 (C13 H21 ) (C2 H3 N )]'
_cod_database_code 2006489

loop_
_symmetry_equiv_pos_as_xyz
'x, y, z'
'-x, -y, z+1/2'
'x, -y, z+1/2'
'-x, y, z'
'x+1/2, y+1/2, z'
'-x+1/2, -y+1/2, z+1/2'
'x+1/2, -y+1/2, z+1/2'
'-x+1/2, y+1/2, z'

loop_
_atom_site_aniso_label
_atom_site_aniso_U_11
_atom_site_aniso_U_22
_atom_site_aniso_U_33
_atom_site_aniso_U_12
_atom_site_aniso_U_13
_atom_site_aniso_U_23
Mo .01733(9) .01591(9) .01352(9) .000 .000 .00021(9)
Cl1 .0231(2) .0301(2) .0262(2) -.00195(19) -.00732(17) .0061(2)
Cl2 .0383(4) .0221(3) .0204(3) .000 .000 -.0058(3)
C1 .0233(13) .0196(13) .0151(12) .000 .000 .0042(10)
C2 .0234(9) .0211(8) .0143(7) .0008(8) .0023(7) .0019(6)
C3 .0288(10) .0193(8) .0144(8) .0030(8) .0032(7) -.0009(6)
C4 .0208(9) .0246(10) .0260(9) -.0006(8) .0052(8) .0061(7)
C5 .0303(12) .0414(13) .0517(15) -.0128(10) .0041(10) -.0088(11)
C6 .0276(11) .0526(15) .0403(13) .0036(11) .0091(10) .0267(12)
C7 .0236(11) .0410(14) .0420(13) .0056(9) .0047(9) .0121(10)
C8 .0328(14) .0229(14) .0168(13) .000 .000 .0009(9)
C9 .069(2) .0181(14) .0250(14) .000 .000 .0007(11)
N .0250(9) .0214(10) .0225(13) .000 .000 .0023(10)

loop_
_atom_site_label
_atom_site_fract_x
_atom_site_fract_y
_atom_site_fract_z
_atom_site_U_iso_or_equiv
_atom_site_thermal_displace_type
_atom_site_calc_flag
_atom_site_refinement_flags
_atom_site_occupancy
_atom_site_disorder_group
_atom_site_type_symbol
Mo .5000 .685947(17) .500013(18) .01559(6) Uani d S 1 . Mo
Cl1 .61002(3) .63596(5) .64051(5) .02650(11) Uani d . 1 . Cl
Cl2 .5000 .87882(6) .61846(7) .02695(15) Uani d S 1 . Cl
C1 .5000 .8393(3) .3298(3) .0193(5) Uani d S 1 . C
H1 .5000 .9245 .3515 .023 Uiso calc SR 1 . H
C2 .56984(11) .76648(18) .31125(18) .0196(4) Uani d . 1 . C
C3 .54265(12) .64616(18) .28640(18) .0208(4) Uani d . 1 . C
H3 .5754 .5762 .2719 .025 Uiso calc R 1 . H
C4 .65525(12) .81059(18) .3039(2) .0238(4) Uani d . 1 . C
C5 .67372(16) .9056(2) .4109(3) .0411(6) Uani d . 1 . C
H5A .6371 .9753 .4024 .049 Uiso calc R 1 . H
H5B .7284 .9348 .4001 .049 Uiso calc R 1 . H
H5C .6676 .8680 .4990 .049 Uiso calc R 1 . H
C6 .66522(14) .8704(3) .1658(2) .0402(6) Uani d . 1 . C
H6A .6586 .8076 .0966 .048 Uiso calc R 1 . H
H6B .7183 .9067 .1589 .048 Uiso calc R 1 . H
H6C .6251 .9348 .1542 .048 Uiso calc R 1 . H
C7 .71309(14) .7026(2) .3160(3) .0355(5) Uani d . 1 . C
H7A .7053 .6616 .4020 .043 Uiso calc R 1 . H
H7B .7677 .7332 .3102 .043 Uiso calc R 1 . H
H7C .7034 .6439 .2438 .043 Uiso calc R 1 . H
C8 .5000 .3833(3) .4639(3) .0242(6) Uani d S 1 . C
C9 .5000 .2508(3) .4382(3) .0374(8) Uani d S 1 . C
H9A .4525 .2287 .3871 .045 Uiso d R 1 . H
H9B .5000 .2060 .5230 .045 Uiso d SR 1 . H
N .5000 .4857(2) .4827(3) .0230(5) Uani d S 1 . N

loop_
_atom_type_symbol
_atom_type_description
_atom_type_scat_dispersion_real
_atom_type_scat_dispersion_imag
_atom_type_scat_source
C C 0.0033 0.0016 'International Tables Vol C Tables 4.2.6.8 and 6.1.1.4'
H H 0.0000 0.0000 'International Tables Vol C Tables 4.2.6.8 and 6.1.1.4'
Cl Cl 0.1484 0.1585 'International Tables Vol C Tables 4.2.6.8 and 6.1.1.4'
Mo Mo -1.6832 0.6857 'International Tables Vol C Tables 4.2.6.8 and 6.1.1.4'
N N 0.0061 0.0033 'International Tables Vol C Tables 4.2.6.8 and 6.1.1.4'

loop_
_geom_angle_atom_site_label_1
_geom_angle_atom_site_label_2
_geom_angle_atom_site_label_3
_geom_angle_site_symmetry_1
_geom_angle_site_symmetry_3
_geom_angle
_geom_angle_publ_flag
N Mo C3 . 4_655 74.85(8) ?
N Mo C3 . . 74.85(8) ?
C3 Mo C3 4_655 . 36.35(10) ?
N Mo C1 . . 129.69(10) ?
C3 Mo C1 4_655 . 57.58(8) ?
C3 Mo C1 . . 57.58(8) ?
N Mo Cl1 . . 79.67(4) y
C3 Mo Cl1 4_655 . 138.46(5) ?
C3 Mo Cl1 . . 105.37(5) ?
C1 Mo Cl1 . . 125.52(3) ?
N Mo Cl1 . 4_655 79.67(4) ?
C3 Mo Cl1 4_655 4_655 105.37(5) ?
C3 Mo Cl1 . 4_655 138.46(5) ?
C1 Mo Cl1 . 4_655 125.52(3) ?
Cl1 Mo Cl1 . 4_655 101.59(3) y
N Mo C2 . 4_655 107.51(8) ?
C3 Mo C2 4_655 4_655 34.78(7) ?
C3 Mo C2 . 4_655 59.00(7) ?
C1 Mo C2 . 4_655 34.79(6) ?
Cl1 Mo C2 . 4_655 158.43(5) ?
Cl1 Mo C2 4_655 4_655 99.73(5) ?
N Mo C2 . . 107.51(8) ?
C3 Mo C2 4_655 . 59.00(7) ?
C3 Mo C2 . . 34.78(7) ?
C1 Mo C2 . . 34.79(6) ?
Cl1 Mo C2 . . 99.73(5) ?
Cl1 Mo C2 4_655 . 158.43(5) ?
C2 Mo C2 4_655 . 58.81(9) ?
N Mo Cl2 . . 154.99(7) y
C3 Mo Cl2 4_655 . 128.54(5) ?
C3 Mo Cl2 . . 128.54(5) ?
C1 Mo Cl2 . . 75.32(8) ?
Cl1 Mo Cl2 . . 84.62(2) y
Cl1 Mo Cl2 4_655 . 84.62(2) ?
C2 Mo Cl2 4_655 . 94.19(5) ?
C2 Mo Cl2 . . 94.19(5) ?
Cl1 Mo Cent . . 128.9 y
Cl2 Mo Cent . . 105.0 y
N Mo Cent . . 100.0 y
C2 C1 C2 4_655 . 110.7(3) ?
C2 C1 Mo 4_655 . 72.97(13) ?
C2 C1 Mo . . 72.97(13) ?
C3 C2 C1 . . 105.60(18) ?
C3 C2 C4 . . 126.36(17) ?
C1 C2 C4 . . 127.70(19) ?
C3 C2 Mo . . 68.99(10) ?
C1 C2 Mo . . 72.24(12) ?
C4 C2 Mo . . 128.26(13) ?
C2 C3 C3 . 4_655 109.00(11) ?
C2 C3 Mo . . 76.24(11) ?
C3 C3 Mo 4_655 . 71.82(5) ?
C2 C4 C5 . . 111.91(18) ?
C2 C4 C7 . . 110.97(17) ?
C5 C4 C7 . . 109.5(2) ?
C2 C4 C6 . . 106.29(18) ?
C5 C4 C6 . . 109.10(19) ?
C7 C4 C6 . . 109.01(18) ?
N C8 C9 . . 179.5(3) y
C8 N Mo . . 174.9(2) y

loop_
_geom_bond_atom_site_label_1
_geom_bond_atom_site_label_2
_geom_bond_site_symmetry_2
_geom_bond_distance
_geom_bond_publ_flag
Mo N . 2.182(2) y
Mo C3 4_655 2.3024(18) ?
Mo C3 . 2.3024(18) ?
Mo C1 . 2.386(3) ?
Mo Cl1 . 2.3909(6) y
Mo Cl1 4_655 2.3909(6) ?
Mo C2 4_655 2.3956(18) ?
Mo C2 . 2.3956(18) ?
Mo Cl2 . 2.4084(9) y
Mo Cent . 2.023 y
C1 C2 4_655 1.429(3) ?
C1 C2 . 1.429(3) ?
C2 C3 . 1.407(3) ?
C2 C4 . 1.518(3) ?
C3 C3 4_655 1.436(4) ?
C4 C5 . 1.522(3) ?
C4 C7 . 1.529(3) ?
C4 C6 . 1.539(3) ?
C8 N . 1.127(4) y
C8 C9 . 1.463(5) y
